data_1554870
loop_
_publ_author_name
'Zhang, Wei'
'Zheng, Han-Liang'
'Liu, Yang'
'Yu, Ao'
'Yang, Chen'
'Li, Xin'
'Cheng, Jin-Pei'

_publ_section_title
;
 Catalyst-free amination of \a-cyanoarylacetates enabled by
 single-electron transfer
;
_journal_issue 11
_journal_name_full 'Organic Chemistry Frontiers'
_journal_page_first 1900
_journal_paper_doi 10.1039/C9QO00346K
_journal_volume 6
_journal_year 2019
_chemical_formula_sum 'C19 H18 N2 O4'
_chemical_formula_weight 338.35
_space_group_crystal_system monoclinic
_space_group_IT_number 14
_space_group_name_Hall '-P 2ybc'
_space_group_name_H-M_alt 'P 1 21/c 1'
_atom_sites_solution_hydrogens geom
_audit_creation_method SHELXL-2014/8
_audit_update_record
;
2018-06-24 deposited with the CCDC.	2019-04-15 downloaded from the CCDC.
;
_cell_angle_alpha 90
_cell_angle_beta 96.60(3)
_cell_angle_gamma 90
_cell_formula_units_Z 8
_cell_length_a 9.3579(19)
_cell_length_b 12.566(3)
_cell_length_c 29.371(6)
_cell_measurement_reflns_used 7756
_cell_measurement_temperature 113(2)
_cell_measurement_theta_max 27.8944
_cell_measurement_theta_min 1.3959
_cell_volume 3430.9(13)
_computing_cell_refinement crystalclear
_computing_data_collection crystalclear
_computing_data_reduction crystalclear
_computing_molecular_graphics 'Bruker SHELXTL'
_computing_publication_material 'Bruker SHELXTL'
_computing_structure_refinement 'SHELXL-97 (Sheldrick, 1997)'
_computing_structure_solution 'SHELXS-97 (Sheldrick, 1990)'
_diffrn_ambient_temperature 113(2)
_diffrn_measured_fraction_theta_full 0.999
_diffrn_measured_fraction_theta_max 0.997
_diffrn_measurement_device_type 'rigaku saturn'
_diffrn_radiation_type MoK\a
_diffrn_radiation_wavelength 0.71073
_diffrn_reflns_av_R_equivalents 0.0570
_diffrn_reflns_av_unetI/netI 0.0511
_diffrn_reflns_Laue_measured_fraction_full 0.999
_diffrn_reflns_Laue_measured_fraction_max 0.997
_diffrn_reflns_limit_h_max 12
_diffrn_reflns_limit_h_min -12
_diffrn_reflns_limit_k_max 16
_diffrn_reflns_limit_k_min -15
_diffrn_reflns_limit_l_max 38
_diffrn_reflns_limit_l_min -38
_diffrn_reflns_number 33690
_diffrn_reflns_point_group_measured_fraction_full 0.999
_diffrn_reflns_point_group_measured_fraction_max 0.997
_diffrn_reflns_theta_full 25.242
_diffrn_reflns_theta_max 27.877
_diffrn_reflns_theta_min 1.765
_diffrn_standards_decay_% 0
_diffrn_standards_interval_count 0
_diffrn_standards_interval_time 0
_diffrn_standards_number 0
_exptl_absorpt_coefficient_mu 0.093
_exptl_absorpt_correction_T_max 1.0000
_exptl_absorpt_correction_T_min 0.8762
_exptl_absorpt_correction_type multi-scan
_exptl_absorpt_process_details crystalclear
_exptl_crystal_colour White
_exptl_crystal_density_diffrn 1.310
_exptl_crystal_description bulk
_exptl_crystal_F_000 1424
_exptl_crystal_size_max 0.200
_exptl_crystal_size_mid 0.180
_exptl_crystal_size_min 0.120
_refine_diff_density_max 0.230
_refine_diff_density_min -0.290
_refine_diff_density_rms 0.050
_refine_ls_extinction_coef 0.0117(9)
_refine_ls_extinction_expression Fc^*^=kFc[1+0.001xFc^2^\l^3^/sin(2\q)]^-1/4^
_refine_ls_extinction_method 'SHELXL-2014/8 (Sheldrick 2014'
_refine_ls_goodness_of_fit_ref 1.053
_refine_ls_hydrogen_treatment constr
_refine_ls_matrix_type full
_refine_ls_number_parameters 456
_refine_ls_number_reflns 8170
_refine_ls_number_restraints 0
_refine_ls_restrained_S_all 1.053
_refine_ls_R_factor_all 0.0772
_refine_ls_R_factor_gt 0.0543
_refine_ls_shift/su_max 0.001
_refine_ls_shift/su_mean 0.000
_refine_ls_structure_factor_coef Fsqd
_refine_ls_weighting_details 'w=1/[\s^2^(Fo^2^)+(0.0670P)^2^] where P=(Fo^2^+2Fc^2^)/3'
_refine_ls_weighting_scheme calc
_refine_ls_wR_factor_gt 0.1222
_refine_ls_wR_factor_ref 0.1366
_reflns_Friedel_coverage 0.000
_reflns_number_gt 5990
_reflns_number_total 8170
_reflns_threshold_expression 'I > 2\s(I)'
_cod_data_source_file c9qo00346k2.cif
_cod_data_source_block shelxl
_cod_depositor_comments
;
The following automatic conversions were performed:

data item '_exptl_absorpt_correction_type' value 'Multi-scan' was
changed to 'multi-scan' in accordance with the
/home/saulius/struct/COD-crude-data/automatic-downloads/DataCite-retrospective/RSC/depositions/lib/dictionaries/cif_core.dic
dictionary named 'cif_core.dic' version 2.4.2 last updated on
2011-04-26.

Automatic conversion script
Id: cif_fix_values 6909 2019-04-08 15:41:33Z antanas 
;
_cod_original_cell_volume 3430.8(12)
_cod_original_sg_symbol_H-M 'P 21/c'
_cod_database_code 1554870
_shelx_shelxl_version_number 2014/8
_shelx_space_group_comment
;
The symmetry employed for this shelxl refinement is uniquely defined
by the following loop, which should always be used as a source of
symmetry information in preference to the above space-group names.
They are only intended as comments.
;
_shelx_estimated_absorpt_t_min 0.982
_shelx_estimated_absorpt_t_max 0.989

loop_
_space_group_symop_operation_xyz
'x, y, z'
'-x, y+1/2, -z+1/2'
'-x, -y, -z'
'x, -y-1/2, z-1/2'

loop_
_atom_site_label
_atom_site_type_symbol
_atom_site_fract_x
_atom_site_fract_y
_atom_site_fract_z
_atom_site_U_iso_or_equiv
_atom_site_adp_type
_atom_site_occupancy
_atom_site_site_symmetry_order
_atom_site_calc_flag
_atom_site_refinement_flags_posn
_atom_site_refinement_flags_adp
O1 O 0.64438(12) 0.64296(9) 0.07469(4) 0.0378(3) Uani 1 1 d . .
O2 O 0.59565(11) 0.81937(9) 0.07323(4) 0.0357(3) Uani 1 1 d . .
O3 O 0.81624(13) 0.92534(10) 0.02945(4) 0.0407(3) Uani 1 1 d . .
O4 O 0.75902(12) 1.03469(9) 0.08568(4) 0.0356(3) Uani 1 1 d . .
O5 O 0.15376(11) 0.55093(9) 0.20457(4) 0.0328(3) Uani 1 1 d . .
O6 O 0.20591(11) 0.41691(9) 0.15714(4) 0.0317(3) Uani 1 1 d . .
O7 O -0.04432(12) 0.39632(9) 0.08901(4) 0.0334(3) Uani 1 1 d . .
O8 O 0.03595(12) 0.22817(9) 0.10231(4) 0.0343(3) Uani 1 1 d . .
N1 N 0.82252(13) 0.75897(10) 0.09684(5) 0.0289(3) Uani 1 1 d . .
N2 N 0.76055(16) 0.91198(12) 0.18619(5) 0.0417(4) Uani 1 1 d . .
N3 N -0.00999(13) 0.42285(10) 0.18639(4) 0.0254(3) Uani 1 1 d . .
N4 N 0.11315(16) 0.17820(12) 0.21366(5) 0.0418(4) Uani 1 1 d . .
C1 C 1.10790(17) 0.83936(14) 0.08145(6) 0.0356(4) Uani 1 1 d . .
H1 H 1.0631 0.7920 0.0589 0.043 Uiso 1 1 calc R U
C2 C 1.25347(18) 0.86126(16) 0.08297(6) 0.0402(4) Uani 1 1 d . .
H2 H 1.3087 0.8280 0.0618 0.048 Uiso 1 1 calc R U
C3 C 1.31878(18) 0.93148(15) 0.11528(7) 0.0401(4) Uani 1 1 d . .
H3 H 1.4187 0.9461 0.1164 0.048 Uiso 1 1 calc R U
C4 C 1.23838(18) 0.98015(14) 0.14589(6) 0.0391(4) Uani 1 1 d . .
H4 H 1.2828 1.0293 0.1677 0.047 Uiso 1 1 calc R U
C5 C 1.09330(17) 0.95768(13) 0.14495(6) 0.0311(4) Uani 1 1 d . .
H5 H 1.0386 0.9909 0.1663 0.037 Uiso 1 1 calc R U
C6 C 1.02737(16) 0.88670(12) 0.11290(5) 0.0271(3) Uani 1 1 d . .
C7 C 0.86412(16) 0.86913(12) 0.10863(5) 0.0259(3) Uani 1 1 d . .
C8 C 0.80514(17) 0.89775(13) 0.15188(6) 0.0295(4) Uani 1 1 d . .
C9 C 0.80548(16) 0.94512(13) 0.06877(6) 0.0292(4) Uani 1 1 d . .
C10 C 0.6984(2) 1.11355(14) 0.05244(7) 0.0426(5) Uani 1 1 d . .
H10A H 0.7395 1.1037 0.0231 0.051 Uiso 1 1 calc R U
H10B H 0.7234 1.1860 0.0640 0.051 Uiso 1 1 calc R U
C11 C 0.5396(2) 1.10175(17) 0.04476(7) 0.0484(5) Uani 1 1 d . .
H11A H 0.5152 1.0280 0.0363 0.073 Uiso 1 1 calc R U
H11B H 0.5006 1.1494 0.0200 0.073 Uiso 1 1 calc R U
H11C H 0.4983 1.1201 0.0729 0.073 Uiso 1 1 calc R U
C12 C 0.89961(18) 0.67209(14) 0.12300(7) 0.0397(4) Uani 1 1 d . .
H12A H 0.8640 0.6656 0.1530 0.060 Uiso 1 1 calc R U
H12B H 1.0028 0.6878 0.1273 0.060 Uiso 1 1 calc R U
H12C H 0.8832 0.6051 0.1061 0.060 Uiso 1 1 calc R U
C13 C 0.67927(17) 0.74669(13) 0.08112(6) 0.0293(4) Uani 1 1 d . .
C14 C 0.50029(17) 0.62303(12) 0.05604(6) 0.0299(4) Uani 1 1 d . .
C15 C 0.40261(19) 0.59501(13) 0.08509(6) 0.0360(4) Uani 1 1 d . .
H15 H 0.4291 0.5926 0.1173 0.043 Uiso 1 1 calc R U
C16 C 0.26374(19) 0.57022(15) 0.06637(7) 0.0420(5) Uani 1 1 d . .
H16 H 0.1945 0.5493 0.0859 0.050 Uiso 1 1 calc R U
C17 C 0.22542(19) 0.57583(14) 0.01944(7) 0.0402(4) Uani 1 1 d . .
H17 H 0.1296 0.5602 0.0069 0.048 Uiso 1 1 calc R U
C18 C 0.32652(19) 0.60416(14) -0.00910(6) 0.0383(4) Uani 1 1 d . .
H18 H 0.3004 0.6074 -0.0413 0.046 Uiso 1 1 calc R U
C19 C 0.46590(18) 0.62787(13) 0.00911(6) 0.0338(4) Uani 1 1 d . .
H19 H 0.5363 0.6471 -0.0103 0.041 Uiso 1 1 calc R U
C20 C -0.30703(17) 0.36862(13) 0.14508(6) 0.0309(4) Uani 1 1 d . .
H20 H -0.2758 0.4354 0.1347 0.037 Uiso 1 1 calc R U
C21 C -0.45223(17) 0.34612(14) 0.14265(6) 0.0357(4) Uani 1 1 d . .
H21 H -0.5208 0.3977 0.1308 0.043 Uiso 1 1 calc R U
C22 C -0.49811(18) 0.24858(15) 0.15743(6) 0.0367(4) Uani 1 1 d . .
H22 H -0.5980 0.2337 0.1560 0.044 Uiso 1 1 calc R U
C23 C -0.39894(18) 0.17327(15) 0.17412(6) 0.0369(4) Uani 1 1 d . .
H23 H -0.4307 0.1059 0.1837 0.044 Uiso 1 1 calc R U
C24 C -0.25292(17) 0.19516(13) 0.17708(5) 0.0310(4) Uani 1 1 d . .
H24 H -0.1851 0.1430 0.1889 0.037 Uiso 1 1 calc R U
C25 C -0.20577(16) 0.29276(12) 0.16295(5) 0.0253(3) Uani 1 1 d . .
C26 C -0.04487(16) 0.31920(12) 0.16465(5) 0.0243(3) Uani 1 1 d . .
C27 C 0.04451(16) 0.23696(13) 0.19085(5) 0.0286(4) Uani 1 1 d . .
C28 C -0.01375(15) 0.32185(13) 0.11394(5) 0.0256(3) Uani 1 1 d . .
C29 C 0.0631(2) 0.21607(16) 0.05420(6) 0.0426(5) Uani 1 1 d . .
H29A H -0.0167 0.2489 0.0339 0.051 Uiso 1 1 calc R U
H29B H 0.0665 0.1395 0.0465 0.051 Uiso 1 1 calc R U
C30 C 0.2019(2) 0.26758(18) 0.04603(7) 0.0521(5) Uani 1 1 d . .
H30A H 0.1956 0.3444 0.0511 0.078 Uiso 1 1 calc R U
H30B H 0.2209 0.2542 0.0144 0.078 Uiso 1 1 calc R U
H30C H 0.2803 0.2379 0.0673 0.078 Uiso 1 1 calc R U
C31 C -0.07312(17) 0.44752(16) 0.22857(6) 0.0399(5) Uani 1 1 d . .
H31A H -0.0167 0.4130 0.2546 0.060 Uiso 1 1 calc R U
H31B H -0.1724 0.4214 0.2260 0.060 Uiso 1 1 calc R U
H31C H -0.0725 0.5247 0.2333 0.060 Uiso 1 1 calc R U
C32 C 0.12560(16) 0.45922(12) 0.18083(5) 0.0262(3) Uani 1 1 d . .
C33 C 0.29431(16) 0.59283(13) 0.20716(5) 0.0296(4) Uani 1 1 d . .
C34 C 0.41210(17) 0.53122(15) 0.22177(6) 0.0336(4) Uani 1 1 d . .
H34 H 0.4016 0.4578 0.2283 0.040 Uiso 1 1 calc R U
C35 C 0.54676(18) 0.57908(16) 0.22671(6) 0.0418(5) Uani 1 1 d . .
H35 H 0.6295 0.5377 0.2366 0.050 Uiso 1 1 calc R U
C36 C 0.5620(2) 0.68570(17) 0.21743(6) 0.0475(5) Uani 1 1 d . .
H36 H 0.6546 0.7177 0.2210 0.057 Uiso 1 1 calc R U
C37 C 0.4420(2) 0.74569(17) 0.20297(7) 0.0503(5) Uani 1 1 d . .
H37 H 0.4520 0.8192 0.1965 0.060 Uiso 1 1 calc R U
C38 C 0.30657(18) 0.69910(14) 0.19774(6) 0.0403(4) Uani 1 1 d . .
H38 H 0.2237 0.7402 0.1878 0.048 Uiso 1 1 calc R U

loop_
_atom_site_aniso_label
_atom_site_aniso_U_11
_atom_site_aniso_U_22
_atom_site_aniso_U_33
_atom_site_aniso_U_23
_atom_site_aniso_U_13
_atom_site_aniso_U_12
O1 0.0292(6) 0.0254(7) 0.0557(8) -0.0039(5) -0.0090(5) -0.0005(5)
O2 0.0269(6) 0.0281(7) 0.0503(8) -0.0010(5) -0.0032(5) 0.0032(5)
O3 0.0463(7) 0.0459(8) 0.0294(7) 0.0006(5) 0.0020(6) 0.0041(6)
O4 0.0406(7) 0.0258(6) 0.0389(7) 0.0012(5) -0.0013(5) 0.0066(5)
O5 0.0252(6) 0.0296(7) 0.0433(7) -0.0107(5) 0.0019(5) -0.0025(5)
O6 0.0267(6) 0.0370(7) 0.0324(6) -0.0074(5) 0.0075(5) -0.0014(5)
O7 0.0340(6) 0.0393(7) 0.0264(6) 0.0042(5) 0.0014(5) 0.0024(5)
O8 0.0418(7) 0.0306(7) 0.0324(6) -0.0085(5) 0.0128(5) 0.0002(5)
N1 0.0243(7) 0.0228(7) 0.0380(8) -0.0015(6) -0.0039(6) 0.0023(5)
N2 0.0428(9) 0.0439(10) 0.0400(9) -0.0029(7) 0.0115(7) -0.0036(7)
N3 0.0251(7) 0.0259(7) 0.0257(7) -0.0042(5) 0.0045(5) -0.0003(5)
N4 0.0381(8) 0.0374(9) 0.0475(9) 0.0076(7) -0.0051(7) -0.0003(7)
C1 0.0307(9) 0.0401(10) 0.0356(9) -0.0047(8) 0.0024(7) 0.0025(7)
C2 0.0310(9) 0.0472(12) 0.0439(11) 0.0043(8) 0.0107(8) 0.0066(8)
C3 0.0267(9) 0.0437(11) 0.0500(11) 0.0080(9) 0.0046(8) -0.0035(8)
C4 0.0333(9) 0.0375(10) 0.0453(11) -0.0019(8) -0.0004(8) -0.0075(8)
C5 0.0283(8) 0.0317(9) 0.0332(9) -0.0018(7) 0.0031(7) -0.0022(7)
C6 0.0241(8) 0.0266(9) 0.0302(8) 0.0012(6) 0.0011(6) 0.0022(6)
C7 0.0245(8) 0.0241(8) 0.0288(8) -0.0032(6) 0.0014(6) 0.0006(6)
C8 0.0256(8) 0.0273(9) 0.0349(9) -0.0010(7) 0.0004(7) -0.0019(6)
C9 0.0262(8) 0.0292(9) 0.0316(9) -0.0003(7) 0.0003(7) -0.0006(7)
C10 0.0484(11) 0.0273(10) 0.0503(11) 0.0112(8) -0.0019(9) 0.0051(8)
C11 0.0489(12) 0.0500(13) 0.0444(11) 0.0068(9) -0.0023(9) 0.0110(9)
C12 0.0340(9) 0.0294(10) 0.0533(12) 0.0059(8) -0.0052(8) 0.0048(7)
C13 0.0291(8) 0.0259(9) 0.0322(9) -0.0021(7) 0.0000(7) 0.0012(7)
C14 0.0261(8) 0.0225(8) 0.0395(9) -0.0023(7) -0.0031(7) 0.0004(6)
C15 0.0417(10) 0.0328(10) 0.0326(9) 0.0020(7) 0.0004(8) 0.0005(8)
C16 0.0368(10) 0.0396(11) 0.0506(12) 0.0073(8) 0.0100(9) -0.0034(8)
C17 0.0323(9) 0.0336(10) 0.0524(12) 0.0028(8) -0.0055(8) -0.0052(7)
C18 0.0407(10) 0.0360(10) 0.0355(9) 0.0018(7) -0.0069(8) 0.0002(8)
C19 0.0323(9) 0.0320(10) 0.0373(9) 0.0029(7) 0.0041(7) -0.0015(7)
C20 0.0287(9) 0.0276(9) 0.0362(9) 0.0004(7) 0.0032(7) 0.0016(7)
C21 0.0259(9) 0.0386(10) 0.0417(10) -0.0026(8) 0.0001(7) 0.0034(7)
C22 0.0250(8) 0.0483(11) 0.0374(10) -0.0029(8) 0.0060(7) -0.0053(8)
C23 0.0359(10) 0.0376(10) 0.0379(10) 0.0029(8) 0.0073(8) -0.0086(8)
C24 0.0321(9) 0.0325(9) 0.0283(8) 0.0028(7) 0.0032(7) -0.0003(7)
C25 0.0239(8) 0.0296(9) 0.0227(7) -0.0032(6) 0.0035(6) -0.0012(6)
C26 0.0249(8) 0.0249(8) 0.0235(7) -0.0026(6) 0.0043(6) 0.0015(6)
C27 0.0283(8) 0.0273(9) 0.0302(8) -0.0010(7) 0.0027(7) -0.0008(7)
C28 0.0209(8) 0.0297(9) 0.0261(8) -0.0039(6) 0.0021(6) -0.0017(6)
C29 0.0466(11) 0.0487(12) 0.0348(10) -0.0187(8) 0.0150(8) -0.0085(9)
C30 0.0441(11) 0.0665(15) 0.0494(12) -0.0199(10) 0.0208(9) -0.0114(10)
C31 0.0314(9) 0.0550(12) 0.0351(10) -0.0189(8) 0.0108(8) -0.0066(8)
C32 0.0271(8) 0.0249(8) 0.0255(8) -0.0016(6) -0.0016(6) 0.0013(6)
C33 0.0270(8) 0.0334(9) 0.0278(8) -0.0035(7) 0.0007(7) -0.0046(7)
C34 0.0294(9) 0.0380(10) 0.0327(9) -0.0028(7) -0.0002(7) 0.0010(7)
C35 0.0288(9) 0.0579(13) 0.0373(10) -0.0051(9) -0.0017(8) 0.0017(8)
C36 0.0378(11) 0.0640(14) 0.0393(11) 0.0035(9) -0.0016(8) -0.0205(10)
C37 0.0549(12) 0.0442(12) 0.0477(12) 0.0091(9) -0.0115(9) -0.0203(10)
C38 0.0380(10) 0.0369(11) 0.0425(10) 0.0022(8) -0.0108(8) -0.0049(8)

loop_
_atom_type_symbol
_atom_type_description
_atom_type_scat_dispersion_real
_atom_type_scat_dispersion_imag
_atom_type_scat_source
C C 0.0033 0.0016 'International Tables Vol C Tables 4.2.6.8 and 6.1.1.4'
H H 0.0000 0.0000 'International Tables Vol C Tables 4.2.6.8 and 6.1.1.4'
N N 0.0061 0.0033 'International Tables Vol C Tables 4.2.6.8 and 6.1.1.4'
O O 0.0106 0.0060 'International Tables Vol C Tables 4.2.6.8 and 6.1.1.4'

loop_
_geom_angle_atom_site_label_1
_geom_angle_atom_site_label_2
_geom_angle_atom_site_label_3
_geom_angle
C13 O1 C14 115.34(12)
C9 O4 C10 116.46(14)
C32 O5 C33 118.00(12)
C28 O8 C29 116.34(13)
C13 N1 C7 113.99(12)
C13 N1 C12 119.43(13)
C7 N1 C12 118.31(13)
C32 N3 C31 119.80(13)
C32 N3 C26 113.85(12)
C31 N3 C26 117.61(13)
C2 C1 C6 119.95(17)
C2 C1 H1 120.0
C6 C1 H1 120.0
C3 C2 C1 120.23(17)
C3 C2 H2 119.9
C1 C2 H2 119.9
C4 C3 C2 119.86(16)
C4 C3 H3 120.1
C2 C3 H3 120.1
C3 C4 C5 120.25(17)
C3 C4 H4 119.9
C5 C4 H4 119.9
C4 C5 C6 120.20(16)
C4 C5 H5 119.9
C6 C5 H5 119.9
C5 C6 C1 119.50(15)
C5 C6 C7 120.56(14)
C1 C6 C7 119.63(14)
N1 C7 C8 108.37(13)
N1 C7 C6 112.92(12)
C8 C7 C6 111.06(13)
N1 C7 C9 109.81(12)
C8 C7 C9 111.10(13)
C6 C7 C9 103.55(12)
N2 C8 C7 174.87(17)
O3 C9 O4 127.32(16)
O3 C9 C7 122.37(15)
O4 C9 C7 109.95(14)
O4 C10 C11 109.83(15)
O4 C10 H10A 109.7
C11 C10 H10A 109.7
O4 C10 H10B 109.7
C11 C10 H10B 109.7
H10A C10 H10B 108.2
C10 C11 H11A 109.5
C10 C11 H11B 109.5
H11A C11 H11B 109.5
C10 C11 H11C 109.5
H11A C11 H11C 109.5
H11B C11 H11C 109.5
N1 C12 H12A 109.5
N1 C12 H12B 109.5
H12A C12 H12B 109.5
N1 C12 H12C 109.5
H12A C12 H12C 109.5
H12B C12 H12C 109.5
O2 C13 O1 124.17(14)
O2 C13 N1 124.38(15)
O1 C13 N1 111.44(13)
C15 C14 C19 122.63(16)
C15 C14 O1 118.61(15)
C19 C14 O1 118.69(16)
C14 C15 C16 118.28(16)
C14 C15 H15 120.9
C16 C15 H15 120.9
C17 C16 C15 120.43(17)
C17 C16 H16 119.8
C15 C16 H16 119.8
C18 C17 C16 119.99(17)
C18 C17 H17 120.0
C16 C17 H17 120.0
C17 C18 C19 120.13(17)
C17 C18 H18 119.9
C19 C18 H18 119.9
C14 C19 C18 118.52(17)
C14 C19 H19 120.7
C18 C19 H19 120.7
C21 C20 C25 119.89(15)
C21 C20 H20 120.1
C25 C20 H20 120.1
C20 C21 C22 120.22(16)
C20 C21 H21 119.9
C22 C21 H21 119.9
C23 C22 C21 119.99(16)
C23 C22 H22 120.0
C21 C22 H22 120.0
C22 C23 C24 120.35(17)
C22 C23 H23 119.8
C24 C23 H23 119.8
C25 C24 C23 120.21(15)
C25 C24 H24 119.9
C23 C24 H24 119.9
C24 C25 C20 119.32(14)
C24 C25 C26 121.80(14)
C20 C25 C26 118.85(14)
N3 C26 C27 107.89(12)
N3 C26 C25 111.91(12)
C27 C26 C25 110.93(13)
N3 C26 C28 109.95(12)
C27 C26 C28 110.82(12)
C25 C26 C28 105.35(12)
N4 C27 C26 175.15(18)
O7 C28 O8 126.92(15)
O7 C28 C26 122.94(14)
O8 C28 C26 109.81(13)
O8 C29 C30 110.98(15)
O8 C29 H29A 109.4
C30 C29 H29A 109.4
O8 C29 H29B 109.4
C30 C29 H29B 109.4
H29A C29 H29B 108.0
C29 C30 H30A 109.5
C29 C30 H30B 109.5
H30A C30 H30B 109.5
C29 C30 H30C 109.5
H30A C30 H30C 109.5
H30B C30 H30C 109.5
N3 C31 H31A 109.5
N3 C31 H31B 109.5
H31A C31 H31B 109.5
N3 C31 H31C 109.5
H31A C31 H31C 109.5
H31B C31 H31C 109.5
O6 C32 O5 125.05(14)
O6 C32 N3 124.54(14)
O5 C32 N3 110.38(13)
C38 C33 C34 121.92(15)
C38 C33 O5 116.85(14)
C34 C33 O5 121.05(15)
C33 C34 C35 118.30(17)
C33 C34 H34 120.8
C35 C34 H34 120.8
C36 C35 C34 120.91(17)
C36 C35 H35 119.5
C34 C35 H35 119.5
C35 C36 C37 119.57(17)
C35 C36 H36 120.2
C37 C36 H36 120.2
C36 C37 C38 120.30(18)
C36 C37 H37 119.9
C38 C37 H37 119.9
C33 C38 C37 118.99(17)
C33 C38 H38 120.5
C37 C38 H38 120.5

loop_
_geom_bond_atom_site_label_1
_geom_bond_atom_site_label_2
_geom_bond_distance
O1 C13 1.3517(19)
O1 C14 1.4182(19)
O2 C13 1.2076(19)
O3 C9 1.1969(19)
O4 C9 1.324(2)
O4 C10 1.4591(19)
O5 C32 1.3570(18)
O5 C33 1.4107(18)
O6 C32 1.2048(18)
O7 C28 1.2022(18)
O8 C28 1.3248(19)
O8 C29 1.472(2)
N1 C13 1.375(2)
N1 C7 1.4685(19)
N1 C12 1.475(2)
N2 C8 1.148(2)
N3 C32 1.376(2)
N3 C31 1.466(2)
N3 C26 1.4706(19)
N4 C27 1.144(2)
C1 C2 1.385(2)
C1 C6 1.391(2)
C1 H1 0.9500
C2 C3 1.385(3)
C2 H2 0.9500
C3 C4 1.380(3)
C3 H3 0.9500
C4 C5 1.384(2)
C4 H4 0.9500
C5 C6 1.389(2)
C5 H5 0.9500
C6 C7 1.534(2)
C7 C8 1.486(2)
C7 C9 1.561(2)
C10 C11 1.485(3)
C10 H10A 0.9900
C10 H10B 0.9900
C11 H11A 0.9800
C11 H11B 0.9800
C11 H11C 0.9800
C12 H12A 0.9800
C12 H12B 0.9800
C12 H12C 0.9800
C14 C15 1.366(2)
C14 C19 1.380(2)
C15 C16 1.387(2)
C15 H15 0.9500
C16 C17 1.386(3)
C16 H16 0.9500
C17 C18 1.381(3)
C17 H17 0.9500
C18 C19 1.384(2)
C18 H18 0.9500
C19 H19 0.9500
C20 C21 1.382(2)
C20 C25 1.403(2)
C20 H20 0.9500
C21 C22 1.385(3)
C21 H21 0.9500
C22 C23 1.376(2)
C22 H22 0.9500
C23 C24 1.387(2)
C23 H23 0.9500
C24 C25 1.383(2)
C24 H24 0.9500
C25 C26 1.537(2)
C26 C27 1.487(2)
C26 C28 1.551(2)
C29 C30 1.495(2)
C29 H29A 0.9900
C29 H29B 0.9900
C30 H30A 0.9800
C30 H30B 0.9800
C30 H30C 0.9800
C31 H31A 0.9800
C31 H31B 0.9800
C31 H31C 0.9800
C33 C38 1.371(2)
C33 C34 1.375(2)
C34 C35 1.389(2)
C34 H34 0.9500
C35 C36 1.378(3)
C35 H35 0.9500
C36 C37 1.378(3)
C36 H36 0.9500
C37 C38 1.389(2)
C37 H37 0.9500
C38 H38 0.9500

loop_
_geom_hbond_atom_site_label_D
_geom_hbond_atom_site_label_H
_geom_hbond_atom_site_label_A
_geom_hbond_distance_DH
_geom_hbond_distance_HA
_geom_hbond_distance_DA
_geom_hbond_angle_DHA
_geom_hbond_site_symmetry_A
C31 H31C N4 0.98 2.53 3.401(2) 147.3 2
C30 H30B O3 0.98 2.60 3.276(2) 126.1 3_665

loop_
_geom_torsion_atom_site_label_1
_geom_torsion_atom_site_label_2
_geom_torsion_atom_site_label_3
_geom_torsion_atom_site_label_4
_geom_torsion
C6 C1 C2 C3 -1.0(3)
C1 C2 C3 C4 -0.3(3)
C2 C3 C4 C5 1.1(3)
C3 C4 C5 C6 -0.6(3)
C4 C5 C6 C1 -0.7(2)
C4 C5 C6 C7 -174.28(15)
C2 C1 C6 C5 1.5(3)
C2 C1 C6 C7 175.14(15)
C13 N1 C7 C8 72.73(17)
C12 N1 C7 C8 -75.57(17)
C13 N1 C7 C6 -163.80(14)
C12 N1 C7 C6 47.91(19)
C13 N1 C7 C9 -48.79(17)
C12 N1 C7 C9 162.91(14)
C5 C6 C7 N1 -145.32(15)
C1 C6 C7 N1 41.1(2)
C5 C6 C7 C8 -23.3(2)
C1 C6 C7 C8 163.10(15)
C5 C6 C7 C9 95.96(17)
C1 C6 C7 C9 -77.59(18)
C10 O4 C9 O3 7.8(2)
C10 O4 C9 C7 -179.01(13)
N1 C7 C9 O3 -45.7(2)
C8 C7 C9 O3 -165.54(15)
C6 C7 C9 O3 75.18(18)
N1 C7 C9 O4 140.74(13)
C8 C7 C9 O4 20.86(17)
C6 C7 C9 O4 -98.42(14)
C9 O4 C10 C11 94.97(18)
C14 O1 C13 O2 2.1(2)
C14 O1 C13 N1 -176.62(14)
C7 N1 C13 O2 6.7(2)
C12 N1 C13 O2 154.65(17)
C7 N1 C13 O1 -174.53(13)
C12 N1 C13 O1 -26.6(2)
C13 O1 C14 C15 -99.02(18)
C13 O1 C14 C19 83.94(19)
C19 C14 C15 C16 0.2(3)
O1 C14 C15 C16 -176.68(15)
C14 C15 C16 C17 -1.1(3)
C15 C16 C17 C18 1.3(3)
C16 C17 C18 C19 -0.5(3)
C15 C14 C19 C18 0.5(3)
O1 C14 C19 C18 177.43(14)
C17 C18 C19 C14 -0.4(3)
C25 C20 C21 C22 -0.6(3)
C20 C21 C22 C23 -0.7(3)
C21 C22 C23 C24 1.2(3)
C22 C23 C24 C25 -0.5(3)
C23 C24 C25 C20 -0.8(2)
C23 C24 C25 C26 -178.59(15)
C21 C20 C25 C24 1.3(2)
C21 C20 C25 C26 179.16(15)
C32 N3 C26 C27 69.60(16)
C31 N3 C26 C27 -78.00(16)
C32 N3 C26 C25 -168.09(12)
C31 N3 C26 C25 44.32(18)
C32 N3 C26 C28 -51.37(16)
C31 N3 C26 C28 161.04(13)
C24 C25 C26 N3 -131.34(15)
C20 C25 C26 N3 50.88(18)
C24 C25 C26 C27 -10.8(2)
C20 C25 C26 C27 171.44(14)
C24 C25 C26 C28 109.19(16)
C20 C25 C26 C28 -68.59(17)
C29 O8 C28 O7 3.2(2)
C29 O8 C28 C26 176.69(12)
N3 C26 C28 O7 -42.11(19)
C27 C26 C28 O7 -161.30(14)
C25 C26 C28 O7 78.65(17)
N3 C26 C28 O8 144.08(12)
C27 C26 C28 O8 24.90(17)
C25 C26 C28 O8 -95.16(14)
C28 O8 C29 C30 78.6(2)
C33 O5 C32 O6 -9.3(2)
C33 O5 C32 N3 172.66(13)
C31 N3 C32 O6 153.27(16)
C26 N3 C32 O6 6.4(2)
C31 N3 C32 O5 -28.7(2)
C26 N3 C32 O5 -175.49(12)
C32 O5 C33 C38 131.99(16)
C32 O5 C33 C34 -52.7(2)
C38 C33 C34 C35 -0.4(3)
O5 C33 C34 C35 -175.46(15)
C33 C34 C35 C36 0.3(3)
C34 C35 C36 C37 -0.1(3)
C35 C36 C37 C38 0.0(3)
C34 C33 C38 C37 0.2(3)
O5 C33 C38 C37 175.51(16)
C36 C37 C38 C33 0.0(3)
